data_4110702
loop_
_publ_author_name
'Robert Butterick'
'Bhaskar M. Ramachandran'
'Patrick J. Carroll'
'Larry G. Sneddon'

_publ_section_title
;
 Chemistry of Mangana- and Rhenatricarbadecaboranyl Tricarbonyl Complexes:
 Evidence for an Associative Mechanism of Ligand Substitution Involving an
 \h6-\h4 Cage-Slippage Process Analagous to \h5-\h3-Cyclopentadienyl
 Ring-Slippage
;
_journal_name_full 'Journal of the American Chemical Society'
_journal_page_first 8626
_journal_page_last 8637
_journal_paper_doi 10.1021/ja062201u
_journal_volume 128
_journal_year 2006
_chemical_formula_sum 'C16 H23 B7 N O2 Re'
_chemical_formula_weight 523.22
_space_group_IT_number 14
_symmetry_cell_setting monoclinic
_symmetry_Int_Tables_number 14
_symmetry_space_group_name_Hall '-P 2ybc'
_symmetry_space_group_name_H-M 'P 1 21/c 1'
_atom_sites_solution_hydrogens geom
_atom_sites_solution_primary direct
_audit_creation_method SHELXL-97
_cell_angle_alpha 90.00
_cell_angle_beta 92.614(2)
_cell_angle_gamma 90.00
_cell_formula_units_Z 8
_cell_length_a 24.732(2)
_cell_length_b 9.4221(8)
_cell_length_c 17.6886(17)
_cell_measurement_temperature 143(1)
_cell_volume 4117.6(6)
_computing_data_collection 'CrystalClear (Rigaku, 1999)'
_computing_data_reduction 'CrystalClear (Rigaku, 1999)'
_computing_structure_refinement 'SHELXL-97 (Sheldrick, 1997)'
_computing_structure_solution 'SIR97 (Altomare, 1999)'
_diffrn_ambient_temperature 143(1)
_diffrn_measured_fraction_theta_full 0.984
_diffrn_measured_fraction_theta_max 0.984
_diffrn_measurement_device 'CCD Area Detector'
_diffrn_measurement_device_type 'Rigaku Mercury'
_diffrn_measurement_method 'phi and omega rotations'
_diffrn_radiation_monochromator graphite
_diffrn_radiation_source 'rotating anode'
_diffrn_radiation_type MoK\a
_diffrn_radiation_wavelength 0.71069
_diffrn_reflns_av_R_equivalents 0.0237
_diffrn_reflns_av_sigmaI/netI 0.0335
_diffrn_reflns_limit_h_max 25
_diffrn_reflns_limit_h_min -32
_diffrn_reflns_limit_k_max 10
_diffrn_reflns_limit_k_min -12
_diffrn_reflns_limit_l_max 22
_diffrn_reflns_limit_l_min -22
_diffrn_reflns_number 30071
_diffrn_reflns_theta_full 27.51
_diffrn_reflns_theta_max 27.51
_diffrn_reflns_theta_min 2.57
_exptl_absorpt_coefficient_mu 5.912
_exptl_absorpt_correction_T_max 1.0000
_exptl_absorpt_correction_T_min 0.5417
_exptl_absorpt_correction_type multi-scan
_exptl_crystal_density_diffrn 1.688
_exptl_crystal_F_000 2016
_exptl_crystal_size_max 0.32
_exptl_crystal_size_mid 0.28
_exptl_crystal_size_min 0.08
_refine_diff_density_max 1.972
_refine_diff_density_min -1.709
_refine_diff_density_rms 0.127
_refine_ls_extinction_method none
_refine_ls_goodness_of_fit_ref 1.011
_refine_ls_hydrogen_treatment constr
_refine_ls_matrix_type full
_refine_ls_number_parameters 494
_refine_ls_number_reflns 9333
_refine_ls_number_restraints 0
_refine_ls_restrained_S_all 1.011
_refine_ls_R_factor_all 0.0300
_refine_ls_R_factor_gt 0.0249
_refine_ls_shift/su_max 0.004
_refine_ls_shift/su_mean 0.000
_refine_ls_structure_factor_coef Fsqd
_refine_ls_weighting_details 'calc w=1/[\s^2^(Fo^2^)+(0.0310P)^2^+0.0000P] where P=(Fo^2^+2Fc^2^)/3'
_refine_ls_weighting_scheme calc
_refine_ls_wR_factor_gt 0.0552
_refine_ls_wR_factor_ref 0.0583
_reflns_number_gt 8140
_reflns_number_total 9333
_reflns_threshold_expression >2sigma(I)
_cod_data_source_file ja062201usi20060330_051321.cif
_cod_data_source_block shelxl
_cod_original_cell_volume 4117.7(7)
_cod_original_sg_symbol_H-M 'P 21/c '
_cod_database_code 4110702

loop_
_symmetry_equiv_pos_as_xyz
'x, y, z'
'-x, y+1/2, -z+1/2'
'-x, -y, -z'
'x, -y-1/2, z-1/2'

loop_
_atom_site_label
_atom_site_type_symbol
_atom_site_fract_x
_atom_site_fract_y
_atom_site_fract_z
_atom_site_U_iso_or_equiv
_atom_site_adp_type
_atom_site_occupancy
_atom_site_symmetry_multiplicity
_atom_site_calc_flag
_atom_site_refinement_flags
Re1 Re 0.105947(5) 0.271703(12) 0.347398(7) 0.01517(4) Uani 1 1 d .
C2 C 0.13767(14) 0.4268(3) 0.26765(18) 0.0179(7) Uani 1 1 d .
C3 C 0.04751(14) 0.1702(3) 0.27514(18) 0.0197(7) Uani 1 1 d .
H3 H 0.0233 0.0943 0.3066 0.025 Uiso 1 1 calc R
C4 C 0.07841(13) 0.4580(3) 0.24764(17) 0.0182(7) Uani 1 1 d .
H4 H 0.0643 0.5649 0.2620 0.023 Uiso 1 1 calc R
B5 B 0.15333(17) 0.2780(4) 0.2305(2) 0.0214(8) Uani 1 1 d .
H5 H 0.1962 0.2465 0.2312 0.027 Uiso 1 1 calc R
B6 B 0.10168(16) 0.1327(4) 0.2327(2) 0.0209(8) Uani 1 1 d .
H6 H 0.1170 0.0231 0.2323 0.026 Uiso 1 1 calc R
B7 B 0.02803(16) 0.3304(4) 0.2574(2) 0.0208(8) Uani 1 1 d .
H7 H -0.0106 0.3693 0.2778 0.026 Uiso 1 1 calc R
B8 B 0.12192(16) 0.4209(4) 0.1743(2) 0.0204(8) Uani 1 1 d .
H8 H 0.1402 0.4888 0.1317 0.026 Uiso 1 1 calc R
B9 B 0.04097(17) 0.2001(4) 0.1837(2) 0.0231(8) Uani 1 1 d .
H9 H 0.0119 0.1426 0.1461 0.029 Uiso 1 1 calc R
B10 B 0.05315(17) 0.3802(4) 0.1673(2) 0.0220(8) Uani 1 1 d .
H10 H 0.0274 0.4362 0.1247 0.028 Uiso 1 1 calc R
B11 B 0.10467(18) 0.2473(4) 0.1516(2) 0.0237(8) Uani 1 1 d .
H11 H 0.1173 0.2050 0.0972 0.030 Uiso 1 1 calc R
C12 C 0.17688(14) 0.5421(3) 0.29190(18) 0.0207(7) Uani 1 1 d .
C13 C 0.16675(15) 0.6844(4) 0.2749(2) 0.0265(8) Uani 1 1 d .
H13 H 0.1350 0.7099 0.2481 0.035 Uiso 1 1 calc R
C14 C 0.20362(17) 0.7879(4) 0.2978(2) 0.0349(9) Uani 1 1 d .
H14 H 0.1966 0.8826 0.2862 0.046 Uiso 1 1 calc R
C15 C 0.25065(18) 0.7513(4) 0.3375(3) 0.0401(10) Uani 1 1 d .
H15 H 0.2753 0.8212 0.3531 0.053 Uiso 1 1 calc R
C16 C 0.26122(17) 0.6104(4) 0.3543(3) 0.0406(10) Uani 1 1 d .
H16 H 0.2930 0.5851 0.3810 0.054 Uiso 1 1 calc R
C17 C 0.22437(15) 0.5075(4) 0.3313(2) 0.0308(8) Uani 1 1 d .
H17 H 0.2318 0.4129 0.3426 0.041 Uiso 1 1 calc R
C18 C 0.06779(14) 0.1754(3) 0.42633(19) 0.0211(7) Uani 1 1 d .
O19 O 0.04606(11) 0.1166(3) 0.47236(14) 0.0344(6) Uani 1 1 d .
C20 C 0.16698(15) 0.1743(3) 0.39199(19) 0.0230(7) Uani 1 1 d .
O21 O 0.20236(11) 0.1089(3) 0.41740(15) 0.0339(6) Uani 1 1 d .
C22 C 0.11213(15) 0.4367(3) 0.42189(19) 0.0217(7) Uani 1 1 d .
N23 N 0.11196(13) 0.5337(3) 0.46117(16) 0.0263(7) Uani 1 1 d .
C24 C 0.11249(16) 0.6570(3) 0.5115(2) 0.0278(8) Uani 1 1 d .
C25 C 0.06155(19) 0.6484(5) 0.5563(3) 0.0465(11) Uani 1 1 d .
H25A H 0.0303 0.6495 0.5221 0.070 Uiso 1 1 calc R
H25B H 0.0602 0.7281 0.5899 0.070 Uiso 1 1 calc R
H25C H 0.0620 0.5621 0.5852 0.070 Uiso 1 1 calc R
C26 C 0.16246(19) 0.6437(4) 0.5637(3) 0.0464(11) Uani 1 1 d .
H26A H 0.1604 0.5579 0.5927 0.070 Uiso 1 1 calc R
H26B H 0.1646 0.7237 0.5972 0.070 Uiso 1 1 calc R
H26C H 0.1941 0.6409 0.5342 0.070 Uiso 1 1 calc R
C27 C 0.1134(3) 0.7881(4) 0.4622(3) 0.0610(16) Uani 1 1 d .
H27A H 0.1449 0.7862 0.4326 0.091 Uiso 1 1 calc R
H27B H 0.1143 0.8712 0.4936 0.091 Uiso 1 1 calc R
H27C H 0.0815 0.7900 0.4292 0.091 Uiso 1 1 calc R
Re1' Re 0.605278(6) 0.923079(13) 0.616147(8) 0.02157(5) Uani 1 1 d .
C2' C 0.60017(15) 0.7200(3) 0.55569(19) 0.0219(7) Uani 1 1 d .
C3' C 0.53157(15) 0.9139(4) 0.6721(2) 0.0309(9) Uani 1 1 d .
H3' H 0.5237 1.0155 0.7001 0.039 Uiso 1 1 calc R
C4' C 0.54228(17) 0.7621(4) 0.5342(2) 0.0359(9) Uani 1 1 d .
H4' H 0.5331 0.7792 0.4735 0.045 Uiso 1 1 calc R
B5' B 0.6029(2) 0.6735(5) 0.6423(2) 0.0319(10) Uani 1 1 d .
H5' H 0.6400 0.6218 0.6650 0.040 Uiso 1 1 calc R
B6' B 0.5629(2) 0.7812(5) 0.7097(2) 0.0318(10) Uani 1 1 d .
H6' H 0.5776 0.7847 0.7693 0.040 Uiso 1 1 calc R
B7' B 0.50543(19) 0.8766(6) 0.5909(3) 0.0394(11) Uani 1 1 d .
H7' H 0.4790 0.9534 0.5604 0.049 Uiso 1 1 calc R
B8' B 0.5544(2) 0.5953(5) 0.5762(3) 0.0401(12) Uani 1 1 d .
H8' H 0.5537 0.4869 0.5530 0.050 Uiso 1 1 calc R
B9' B 0.4932(2) 0.7723(5) 0.6754(3) 0.0415(12) Uani 1 1 d .
H9' H 0.4566 0.7661 0.7085 0.052 Uiso 1 1 calc R
B10' B 0.4941(2) 0.6890(6) 0.5881(3) 0.0484(14) Uani 1 1 d .
H10' H 0.4559 0.6445 0.5641 0.061 Uiso 1 1 calc R
B11' B 0.5351(2) 0.6247(5) 0.6671(3) 0.0421(12) Uani 1 1 d .
H11' H 0.5276 0.5310 0.7022 0.053 Uiso 1 1 calc R
C12' C 0.63941(15) 0.6768(3) 0.49769(18) 0.0224(7) Uani 1 1 d .
C13' C 0.62213(16) 0.6289(3) 0.42640(19) 0.0276(8) Uani 1 1 d .
H13' H 0.5853 0.6234 0.4133 0.037 Uiso 1 1 calc R
C14' C 0.65994(18) 0.5892(3) 0.3748(2) 0.0315(9) Uani 1 1 d .
H14' H 0.6481 0.5579 0.3270 0.042 Uiso 1 1 calc R
C15' C 0.71455(18) 0.5953(3) 0.3929(2) 0.0326(9) Uani 1 1 d .
H15' H 0.7395 0.5686 0.3578 0.043 Uiso 1 1 calc R
C16' C 0.73187(17) 0.6414(4) 0.4639(2) 0.0345(9) Uani 1 1 d .
H16' H 0.7687 0.6448 0.4770 0.046 Uiso 1 1 calc R
C17' C 0.69456(16) 0.6826(4) 0.5158(2) 0.0286(8) Uani 1 1 d .
H17' H 0.7066 0.7145 0.5634 0.038 Uiso 1 1 calc R
C18' C 0.60331(19) 1.1243(4) 0.6423(3) 0.0443(11) Uani 1 1 d .
O19' O 0.60325(18) 1.2407(3) 0.6584(2) 0.0768(13) Uani 1 1 d .
C20' C 0.67377(16) 0.9168(4) 0.6687(2) 0.0291(8) Uani 1 1 d .
O21' O 0.71388(12) 0.9083(3) 0.70403(16) 0.0441(7) Uani 1 1 d .
C22' C 0.63881(14) 0.9918(3) 0.5197(2) 0.0230(7) Uani 1 1 d .
N23' N 0.65712(12) 1.0279(3) 0.46442(17) 0.0270(7) Uani 1 1 d .
C24' C 0.68083(16) 1.0728(3) 0.3939(2) 0.0271(8) Uani 1 1 d .
C25' C 0.6741(2) 1.2336(4) 0.3891(3) 0.0460(12) Uani 1 1 d .
H25D H 0.6363 1.2570 0.3885 0.069 Uiso 1 1 calc R
H25E H 0.6893 1.2677 0.3436 0.069 Uiso 1 1 calc R
H25F H 0.6924 1.2771 0.4322 0.069 Uiso 1 1 calc R
C26' C 0.73977(18) 1.0289(4) 0.3980(3) 0.0458(11) Uani 1 1 d .
H26D H 0.7576 1.0704 0.4420 0.069 Uiso 1 1 calc R
H26E H 0.7569 1.0612 0.3534 0.069 Uiso 1 1 calc R
H26F H 0.7422 0.9274 0.4011 0.069 Uiso 1 1 calc R
C27' C 0.6492(2) 0.9996(5) 0.3303(2) 0.0507(12) Uani 1 1 d .
H27D H 0.6551 0.8991 0.3336 0.076 Uiso 1 1 calc R
H27E H 0.6610 1.0338 0.2826 0.076 Uiso 1 1 calc R
H27F H 0.6113 1.0194 0.3341 0.076 Uiso 1 1 calc R

loop_
_atom_site_aniso_label
_atom_site_aniso_U_11
_atom_site_aniso_U_22
_atom_site_aniso_U_33
_atom_site_aniso_U_23
_atom_site_aniso_U_13
_atom_site_aniso_U_12
Re1 0.01666(8) 0.01371(7) 0.01507(7) -0.00052(4) -0.00005(5) -0.00014(4)
C2 0.0176(18) 0.0199(16) 0.0164(16) 0.0033(12) 0.0020(13) 0.0011(12)
C3 0.0205(18) 0.0172(15) 0.0210(17) -0.0036(13) -0.0051(13) -0.0010(13)
C4 0.0190(18) 0.0189(15) 0.0167(16) 0.0021(12) 0.0023(13) 0.0014(13)
B5 0.025(2) 0.0202(18) 0.0191(19) -0.0001(14) 0.0032(16) 0.0009(15)
B6 0.022(2) 0.0198(18) 0.0206(19) -0.0019(15) -0.0041(15) 0.0035(15)
B7 0.020(2) 0.0240(19) 0.0189(19) -0.0017(15) 0.0016(15) 0.0016(15)
B8 0.022(2) 0.0240(19) 0.0152(18) 0.0029(14) 0.0035(15) 0.0047(15)
B9 0.028(2) 0.0229(19) 0.0179(19) -0.0035(15) -0.0013(16) 0.0012(16)
B10 0.024(2) 0.0235(18) 0.0185(19) -0.0014(15) 0.0008(16) 0.0036(16)
B11 0.028(2) 0.0253(19) 0.0175(19) -0.0018(15) 0.0018(16) 0.0063(16)
C12 0.0205(18) 0.0221(16) 0.0201(17) 0.0019(13) 0.0055(14) -0.0022(13)
C13 0.026(2) 0.0246(17) 0.029(2) 0.0047(15) 0.0019(16) -0.0048(15)
C14 0.035(2) 0.0213(18) 0.049(3) 0.0059(16) 0.0007(19) -0.0058(16)
C15 0.030(2) 0.035(2) 0.055(3) 0.0007(19) -0.005(2) -0.0160(17)
C16 0.027(2) 0.039(2) 0.055(3) 0.0039(19) -0.0074(19) -0.0085(17)
C17 0.024(2) 0.0239(18) 0.044(2) 0.0053(16) -0.0029(17) -0.0030(15)
C18 0.0189(18) 0.0231(16) 0.0213(18) -0.0034(14) 0.0005(14) -0.0026(14)
O19 0.0401(17) 0.0368(14) 0.0268(14) 0.0053(11) 0.0064(12) -0.0088(12)
C20 0.031(2) 0.0163(15) 0.0217(18) -0.0010(13) 0.0001(15) -0.0030(15)
O21 0.0270(15) 0.0354(14) 0.0383(16) 0.0062(12) -0.0087(12) 0.0071(12)
C22 0.0247(19) 0.0232(17) 0.0173(17) 0.0034(13) 0.0019(14) 0.0002(13)
N23 0.0359(19) 0.0204(14) 0.0230(16) -0.0020(12) 0.0058(13) 0.0002(13)
C24 0.043(2) 0.0162(16) 0.0242(19) -0.0078(13) 0.0056(16) 0.0004(15)
C25 0.044(3) 0.046(2) 0.051(3) -0.016(2) 0.018(2) 0.007(2)
C26 0.049(3) 0.039(2) 0.050(3) -0.020(2) -0.006(2) 0.000(2)
C27 0.125(5) 0.016(2) 0.043(3) -0.0017(17) 0.014(3) -0.001(2)
Re1' 0.02032(8) 0.02507(8) 0.01982(8) -0.00077(5) 0.00633(6) -0.00082(5)
C2' 0.030(2) 0.0203(16) 0.0156(17) 0.0012(12) 0.0046(14) -0.0053(14)
C3' 0.020(2) 0.044(2) 0.029(2) 0.0005(16) 0.0123(16) -0.0019(16)
C4' 0.029(2) 0.061(3) 0.0187(19) -0.0047(17) 0.0043(16) -0.0103(18)
B5' 0.038(3) 0.034(2) 0.024(2) 0.0103(18) 0.0066(19) -0.0013(19)
B6' 0.035(3) 0.043(2) 0.017(2) 0.0015(17) 0.0064(18) -0.004(2)
B7' 0.021(2) 0.069(3) 0.029(2) 0.004(2) 0.0071(19) -0.002(2)
B8' 0.041(3) 0.045(3) 0.036(3) -0.006(2) 0.014(2) -0.024(2)
B9' 0.034(3) 0.066(3) 0.026(2) -0.003(2) 0.014(2) -0.015(2)
B10' 0.035(3) 0.079(4) 0.032(3) -0.014(2) 0.012(2) -0.031(3)
B11' 0.052(3) 0.044(3) 0.032(3) 0.000(2) 0.018(2) -0.018(2)
C12' 0.031(2) 0.0188(16) 0.0173(17) 0.0027(13) 0.0038(15) 0.0001(14)
C13' 0.039(2) 0.0230(17) 0.0212(18) 0.0008(14) 0.0002(16) -0.0001(15)
C14' 0.048(3) 0.0250(19) 0.0209(19) -0.0017(14) 0.0025(17) 0.0092(16)
C15' 0.049(3) 0.0227(18) 0.028(2) 0.0024(14) 0.0154(18) 0.0128(17)
C16' 0.035(2) 0.031(2) 0.038(2) -0.0020(16) 0.0075(18) 0.0097(17)
C17' 0.033(2) 0.0287(18) 0.0242(19) -0.0024(15) 0.0002(16) 0.0039(16)
C18' 0.047(3) 0.031(2) 0.058(3) -0.004(2) 0.031(2) 0.0000(19)
O19' 0.100(3) 0.0330(18) 0.103(3) -0.0154(18) 0.063(3) -0.0066(18)
C20' 0.029(2) 0.036(2) 0.0232(19) -0.0043(15) 0.0065(16) -0.0071(16)
O21' 0.0276(17) 0.075(2) 0.0290(16) -0.0007(14) -0.0039(13) -0.0114(14)
C22' 0.0204(18) 0.0211(17) 0.0280(19) -0.0005(14) 0.0061(15) -0.0010(13)
N23' 0.0262(17) 0.0263(15) 0.0289(17) 0.0022(13) 0.0064(13) -0.0026(13)
C24' 0.029(2) 0.0274(18) 0.0254(19) 0.0031(14) 0.0113(16) -0.0036(15)
C25' 0.052(3) 0.028(2) 0.059(3) 0.0176(19) 0.017(2) -0.0011(19)
C26' 0.038(3) 0.044(2) 0.057(3) 0.010(2) 0.021(2) 0.003(2)
C27' 0.068(4) 0.051(3) 0.032(2) -0.0030(19) 0.000(2) -0.018(2)

loop_
_atom_type_symbol
_atom_type_description
_atom_type_scat_dispersion_real
_atom_type_scat_dispersion_imag
_atom_type_scat_source
C C 0.0033 0.0016 'International Tables Vol C Tables 4.2.6.8 and 6.1.1.4'
H H 0.0000 0.0000 'International Tables Vol C Tables 4.2.6.8 and 6.1.1.4'
N N 0.0061 0.0033 'International Tables Vol C Tables 4.2.6.8 and 6.1.1.4'
O O 0.0106 0.0060 'International Tables Vol C Tables 4.2.6.8 and 6.1.1.4'
B B 0.0013 0.0007 'International Tables Vol C Tables 4.2.6.8 and 6.1.1.4'
Re Re -1.0185 7.2310 'International Tables Vol C Tables 4.2.6.8 and 6.1.1.4'

loop_
_geom_angle_atom_site_label_1
_geom_angle_atom_site_label_2
_geom_angle_atom_site_label_3
_geom_angle
C20 Re1 C18 83.07(14)
C20 Re1 C22 93.73(14)
C18 Re1 C22 85.20(13)
C20 Re1 C3 122.61(13)
C18 Re1 C3 83.24(13)
C22 Re1 C3 139.88(13)
C20 Re1 C2 106.63(13)
C18 Re1 C2 165.65(13)
C22 Re1 C2 83.66(12)
C3 Re1 C2 99.59(12)
C20 Re1 B6 95.17(13)
C18 Re1 B6 110.27(13)
C22 Re1 B6 162.97(13)
C3 Re1 B6 40.86(13)
C2 Re1 B6 79.89(12)
C20 Re1 B5 87.72(14)
C18 Re1 B5 153.28(13)
C22 Re1 B5 120.51(13)
C3 Re1 B5 80.74(13)
C2 Re1 B5 40.20(11)
B6 Re1 B5 45.59(13)
C20 Re1 B7 160.22(13)
C18 Re1 B7 100.07(13)
C22 Re1 B7 105.96(13)
C3 Re1 B7 39.71(12)
C2 Re1 B7 74.47(12)
B6 Re1 B7 65.34(12)
B5 Re1 B7 80.82(13)
C20 Re1 C4 142.78(12)
C18 Re1 C4 133.81(12)
C22 Re1 C4 86.13(12)
C3 Re1 C4 74.94(11)
C2 Re1 C4 36.29(11)
B6 Re1 C4 78.01(11)
B5 Re1 C4 61.23(11)
B7 Re1 C4 40.30(11)
C12 C2 C4 121.9(3)
C12 C2 B5 125.7(3)
C4 C2 B5 108.8(3)
C12 C2 B8 114.9(3)
C4 C2 B8 66.4(2)
B5 C2 B8 67.6(2)
C12 C2 Re1 122.7(2)
C4 C2 Re1 84.81(18)
B5 C2 Re1 77.41(18)
B8 C2 Re1 122.3(2)
B6 C3 B7 111.3(3)
B6 C3 B9 67.9(2)
B7 C3 B9 68.4(2)
B6 C3 Re1 79.64(19)
B7 C3 Re1 83.33(19)
B9 C3 Re1 123.5(2)
C2 C4 B10 115.2(3)
C2 C4 B7 121.9(3)
B10 C4 B7 63.1(2)
C2 C4 B8 61.2(2)
B10 C4 B8 60.6(2)
B7 C4 B8 113.6(2)
C2 C4 Re1 58.90(15)
B10 C4 Re1 111.0(2)
B7 C4 Re1 68.17(16)
B8 C4 Re1 102.72(18)
C2 B5 B11 106.8(3)
C2 B5 B8 58.3(2)
B11 B5 B8 56.7(2)
C2 B5 B6 116.9(3)
B11 B5 B6 58.2(2)
B8 B5 B6 106.0(3)
C2 B5 Re1 62.39(17)
B11 B5 Re1 108.7(2)
B8 B5 Re1 105.8(2)
B6 B5 Re1 66.92(17)
C3 B6 B11 107.8(3)
C3 B6 B9 57.0(2)
B11 B6 B9 58.2(2)
C3 B6 B5 115.7(3)
B11 B6 B5 59.5(2)
B9 B6 B5 106.5(3)
C3 B6 Re1 59.50(16)
B11 B6 Re1 110.0(2)
B9 B6 Re1 102.4(2)
B5 B6 Re1 67.48(16)
C3 B7 C4 117.1(3)
C3 B7 B10 107.7(3)
C4 B7 B10 57.0(2)
C3 B7 B9 56.6(2)
C4 B7 B9 104.0(3)
B10 B7 B9 57.6(2)
C3 B7 Re1 56.96(16)
C4 B7 Re1 71.52(17)
B10 B7 Re1 109.5(2)
B9 B7 Re1 98.6(2)
C2 B8 B11 107.6(3)
C2 B8 B10 105.0(3)
B11 B8 B10 63.0(2)
C2 B8 C4 52.43(18)
B11 B8 C4 101.9(3)
B10 B8 C4 57.8(2)
C2 B8 B5 54.19(19)
B11 B8 B5 61.6(2)
B10 B8 B5 105.4(3)
C4 B8 B5 90.2(2)
C3 B9 B10 108.7(3)
C3 B9 B11 108.2(3)
B10 B9 B11 62.4(2)
C3 B9 B6 55.1(2)
B10 B9 B6 105.9(3)
B11 B9 B6 60.5(2)
C3 B9 B7 55.0(2)
B10 B9 B7 60.3(2)
B11 B9 B7 104.4(3)
B6 B9 B7 93.6(3)
C4 B10 B8 61.6(2)
C4 B10 B9 109.9(3)
B8 B10 B9 112.1(3)
C4 B10 B7 59.9(2)
B8 B10 B7 111.7(3)
B9 B10 B7 62.1(2)
C4 B10 B11 101.1(3)
B8 B10 B11 58.2(2)
B9 B10 B11 59.0(2)
B7 B10 B11 103.2(3)
B8 B11 B9 112.3(3)
B8 B11 B6 113.6(3)
B9 B11 B6 61.3(2)
B8 B11 B10 58.7(2)
B9 B11 B10 58.6(2)
B6 B11 B10 103.7(3)
B8 B11 B5 61.7(2)
B9 B11 B5 111.3(3)
B6 B11 B5 62.3(2)
B10 B11 B5 102.5(3)
C17 C12 C13 118.5(3)
C17 C12 C2 119.8(3)
C13 C12 C2 121.7(3)
C14 C13 C12 120.4(4)
C15 C14 C13 120.3(3)
C14 C15 C16 119.8(4)
C17 C16 C15 119.7(4)
C12 C17 C16 121.3(3)
O19 C18 Re1 178.6(3)
O21 C20 Re1 176.2(3)
N23 C22 Re1 174.6(3)
C22 N23 C24 179.2(4)
N23 C24 C27 107.3(3)
N23 C24 C26 106.8(3)
C27 C24 C26 112.7(4)
N23 C24 C25 106.9(3)
C27 C24 C25 112.2(4)
C26 C24 C25 110.5(3)
C20' Re1' C18' 86.87(18)
C20' Re1' C22' 91.80(15)
C18' Re1' C22' 84.59(15)
C20' Re1' C3' 122.65(15)
C18' Re1' C3' 84.12(16)
C22' Re1' C3' 142.90(15)
C20' Re1' C2' 104.02(14)
C18' Re1' C2' 164.02(17)
C22' Re1' C2' 83.42(12)
C3' Re1' C2' 99.24(14)
C20' Re1' B5' 84.51(16)
C18' Re1' B5' 154.83(17)
C22' Re1' B5' 119.24(14)
C3' Re1' B5' 80.77(15)
C2' Re1' B5' 40.29(13)
C20' Re1' B6' 93.07(16)
C18' Re1' B6' 111.09(16)
C22' Re1' B6' 163.80(14)
C3' Re1' B6' 40.80(15)
C2' Re1' B6' 80.41(13)
B5' Re1' B6' 46.09(15)
C20' Re1' B7' 157.72(16)
C18' Re1' B7' 100.10(18)
C22' Re1' B7' 109.82(15)
C3' Re1' B7' 38.70(15)
C2' Re1' B7' 74.25(15)
B5' Re1' B7' 80.30(17)
B6' Re1' B7' 64.66(16)
C20' Re1' C4' 139.67(14)
C18' Re1' C4' 133.22(18)
C22' Re1' C4' 88.56(13)
C3' Re1' C4' 74.13(14)
C2' Re1' C4' 36.01(13)
B5' Re1' C4' 60.73(15)
B6' Re1' C4' 77.76(14)
B7' Re1' C4' 40.26(14)
C12' C2' C4' 122.2(3)
C12' C2' B5' 125.7(3)
C4' C2' B5' 108.1(3)
C12' C2' B8' 114.8(3)
C4' C2' B8' 66.4(3)
B5' C2' B8' 66.4(3)
C12' C2' Re1' 123.1(2)
C4' C2' Re1' 85.8(2)
B5' C2' Re1' 76.8(2)
B8' C2' Re1' 121.9(2)
B7' C3' B6' 111.9(3)
B7' C3' B9' 68.9(3)
B6' C3' B9' 67.6(3)
B7' C3' Re1' 84.8(2)
B6' C3' Re1' 79.4(2)
B9' C3' Re1' 124.3(3)
C2' C4' B10' 115.5(3)
C2' C4' B7' 121.7(3)
B10' C4' B7' 62.3(3)
C2' C4' B8' 61.3(3)
B10' C4' B8' 60.9(3)
B7' C4' B8' 113.0(3)
C2' C4' Re1' 58.19(17)
B10' C4' Re1' 110.1(2)
B7' C4' Re1' 68.5(2)
B8' C4' Re1' 101.7(2)
C2' B5' B8' 59.2(2)
C2' B5' B11' 107.7(3)
B8' B5' B11' 57.0(3)
C2' B5' B6' 117.5(3)
B8' B5' B6' 106.3(3)
B11' B5' B6' 57.6(2)
C2' B5' Re1' 62.90(17)
B8' B5' Re1' 107.4(3)
B11' B5' Re1' 109.1(3)
B6' B5' Re1' 67.14(19)
C3' B6' B11' 107.5(4)
C3' B6' B9' 57.3(3)
B11' B6' B9' 58.3(3)
C3' B6' B5' 114.6(3)
B11' B6' B5' 59.2(2)
B9' B6' B5' 106.5(3)
C3' B6' Re1' 59.82(18)
B11' B6' Re1' 109.9(2)
B9' B6' Re1' 103.6(2)
B5' B6' Re1' 66.77(18)
C3' B7' C4' 116.9(4)
C3' B7' B10' 107.5(4)
C4' B7' B10' 57.5(3)
C3' B7' B9' 56.9(3)
C4' B7' B9' 104.3(3)
B10' B7' B9' 57.3(3)
C3' B7' Re1' 56.4(2)
C4' B7' Re1' 71.3(2)
B10' B7' Re1' 109.1(3)
B9' B7' Re1' 98.4(3)
C2' B8' B11' 107.9(3)
C2' B8' B10' 105.0(3)
B11' B8' B10' 62.1(3)
C2' B8' C4' 52.3(2)
B11' B8' C4' 101.6(3)
B10' B8' C4' 58.1(3)
C2' B8' B5' 54.4(2)
B11' B8' B5' 62.0(3)
B10' B8' B5' 105.1(3)
C4' B8' B5' 90.2(3)
C3' B9' B10' 107.8(3)
C3' B9' B11' 107.3(4)
B10' B9' B11' 62.1(3)
C3' B9' B6' 55.1(2)
B10' B9' B6' 105.7(3)
B11' B9' B6' 60.2(3)
C3' B9' B7' 54.2(2)
B10' B9' B7' 60.3(3)
B11' B9' B7' 103.8(3)
B6' B9' B7' 93.3(3)
C4' B10' B9' 110.7(3)
C4' B10' B8' 61.1(3)
B9' B10' B8' 112.4(4)
C4' B10' B7' 60.2(3)
B9' B10' B7' 62.4(3)
B8' B10' B7' 111.5(3)
C4' B10' B11' 100.8(3)
B9' B10' B11' 59.3(3)
B8' B10' B11' 58.0(3)
B7' B10' B11' 103.3(3)
B8' B11' B9' 113.5(4)
B8' B11' B6' 114.3(3)
B9' B11' B6' 61.5(3)
B8' B11' B10' 59.9(3)
B9' B11' B10' 58.6(3)
B6' B11' B10' 104.1(3)
B8' B11' B5' 61.0(3)
B9' B11' B5' 112.2(3)
B6' B11' B5' 63.1(3)
B10' B11' B5' 102.9(3)
C17' C12' C13' 118.8(3)
C17' C12' C2' 119.4(3)
C13' C12' C2' 121.8(3)
C14' C13' C12' 119.7(4)
C15' C14' C13' 121.3(4)
C14' C15' C16' 119.1(4)
C15' C16' C17' 120.2(4)
C16' C17' C12' 120.8(4)
O19' C18' Re1' 178.5(5)
O21' C20' Re1' 175.8(3)
N23' C22' Re1' 178.4(3)
C22' N23' C24' 179.5(4)
N23' C24' C27' 106.8(3)
N23' C24' C26' 107.6(3)
C27' C24' C26' 112.1(4)
N23' C24' C25' 106.7(3)
C27' C24' C25' 111.2(4)
C26' C24' C25' 112.1(3)

loop_
_geom_bond_atom_site_label_1
_geom_bond_atom_site_label_2
_geom_bond_distance
Re1 C20 1.907(4)
Re1 C18 1.945(3)
Re1 C22 2.039(3)
Re1 C3 2.114(3)
Re1 C2 2.200(3)
Re1 B6 2.413(4)
Re1 B5 2.423(4)
Re1 B7 2.505(4)
Re1 C4 2.559(3)
C2 C12 1.506(4)
C2 C4 1.521(4)
C2 B5 1.603(5)
C2 B8 1.681(5)
C3 B6 1.605(5)
C3 B7 1.611(5)
C3 B9 1.642(5)
C4 B10 1.693(5)
C4 B7 1.745(5)
C4 B8 1.758(5)
B5 B11 1.824(6)
B5 B8 1.827(5)
B5 B6 1.874(5)
B6 B11 1.799(5)
B6 B9 1.814(6)
B7 B10 1.799(5)
B7 B9 1.829(5)
B8 B11 1.733(5)
B8 B10 1.743(6)
B9 B10 1.749(5)
B9 B11 1.756(6)
B10 B11 1.817(5)
C12 C17 1.377(5)
C12 C13 1.395(5)
C13 C14 1.382(5)
C14 C15 1.376(6)
C15 C16 1.382(5)
C16 C17 1.379(5)
C18 O19 1.140(4)
C20 O21 1.145(4)
C22 N23 1.148(4)
N23 C24 1.463(4)
C24 C27 1.513(5)
C24 C26 1.513(6)
C24 C25 1.521(5)
Re1' C20' 1.895(4)
Re1' C18' 1.953(4)
Re1' C22' 2.036(3)
Re1' C3' 2.115(4)
Re1' C2' 2.193(3)
Re1' B5' 2.398(4)
Re1' B6' 2.405(4)
Re1' B7' 2.528(5)
Re1' C4' 2.573(4)
C2' C12' 1.500(5)
C2' C4' 1.517(6)
C2' B5' 1.593(5)
C2' B8' 1.683(5)
C3' B7' 1.587(6)
C3' B6' 1.599(6)
C3' B9' 1.640(6)
C4' B10' 1.706(6)
C4' B7' 1.756(6)
C4' B8' 1.758(6)
B5' B8' 1.795(7)
B5' B11' 1.811(7)
B5' B6' 1.880(6)
B6' B11' 1.780(6)
B6' B9' 1.803(7)
B7' B10' 1.790(8)
B7' B9' 1.826(7)
B8' B11' 1.721(6)
B8' B10' 1.755(8)
B9' B10' 1.733(7)
B9' B11' 1.745(8)
B10' B11' 1.794(8)
C12' C17' 1.388(5)
C12' C13' 1.388(5)
C13' C14' 1.387(5)
C14' C15' 1.375(6)
C15' C16' 1.378(6)
C16' C17' 1.387(5)
C18' O19' 1.133(5)
C20' O21' 1.151(5)
C22' N23' 1.148(4)
N23' C24' 1.465(4)
C24' C27' 1.508(6)
C24' C26' 1.514(6)
C24' C25' 1.526(5)
